data_1541934
loop_
_publ_author_name
'Aberg, M.'

_publ_section_title
;
 The Crystal Structure of ((U O2)2 (O H)2 Cl2 (H2 O)4)
;
_journal_name_full 'Acta Chemica Scandinavica (1-27,1973-42,1988)'
_journal_page_first 791
_journal_page_last 810
_journal_volume 23
_journal_year 1969
_chemical_formula_sum 'Cl H5 O5 U'
_chemical_name_systematic '(U O2) (O H) Cl (H2 O)2'
_space_group_IT_number 14
_symmetry_space_group_name_Hall '-P 2yn'
_symmetry_space_group_name_H-M 'P 1 21/n 1'
_cell_angle_alpha 90
_cell_angle_beta 95.52
_cell_angle_gamma 90
_cell_formula_units_Z 8
_cell_length_a 17.743
_cell_length_b 6.136
_cell_length_c 10.725
_cell_volume 1162.227
_citation_journal_id_ASTM ACSAA4
_cod_data_source_file Aberg_ACSAA4_1969_2000.cif
_cod_data_source_block H5Cl1O5U1
_cod_original_sg_symbol_Hall '-P 2ybc (x-z,y,z)'
_cod_original_formula_sum 'H5 Cl1 O5 U1'
_cod_database_code 1541934

loop_
_symmetry_equiv_pos_as_xyz
x,y,z
-x+1/2,y+1/2,-z+1/2
-x,-y,-z
x-1/2,-y-1/2,z-1/2

loop_
_atom_site_label
_atom_site_type_symbol
_atom_site_fract_x
_atom_site_fract_y
_atom_site_fract_z
_atom_site_occupancy
_atom_site_U_iso_or_equiv
O5 O-2 0.1012 0.4895 0.4102 1 0.0
Cl1 Cl-1 0.417 0.5963 0.3113 1 0.0
O2 O-2 0.2282 0.2834 0.5623 1 0.0
O6 O-2 0.2073 0.7171 0.679 1 0.0
O7 O-2 0.3478 -0.04 0.539 1 0.0
O4 O-2 0.3897 0.4222 0.5874 1 0.0
O8 O-2 0.452 0.1044 0.3897 1 0.0
U1 U+6 0.33919 0.3152 0.45281 1 0.0
O1 O-2 0.2659 0.6293 0.4411 1 0.0
O9 O-2 0.1517 0.9617 0.4591 1 0.0
O10 O-2 0.0425 0.7995 0.6082 1 0.0
Cl2 Cl-1 0.0787 0.3241 0.6943 1 0.0
O3 O-2 0.2842 0.2022 0.3157 1 0.0
U2 U+6 0.15424 0.60167 0.54829 1 0.0
